data_1511650
loop_
_publ_author_name
'Etourneau, J.'
'Naslain, R.'
'Kasper, J.S.'

_publ_section_title
;
 Structure cristalline de la phase du system bore-thorium. Un nouveau
 borure a structure type Y B66
;
_journal_name_full 'Journal of Solid State Chemistry'
_journal_page_first 101
_journal_page_last 111
_journal_paper_doi 10.1016/0022-4596(71)90013-2
_journal_volume 3
_journal_year 1971
_chemical_formula_sum 'B66.8 O0.36 Th'
_chemical_name_systematic 'Th B66.8 O.36'
_space_group_IT_number 226
_symmetry_space_group_name_Hall '-F 4a 2 3'
_symmetry_space_group_name_H-M 'F m -3 c'
_cell_angle_alpha 90
_cell_angle_beta 90
_cell_angle_gamma 90
_cell_formula_units_Z 24
_cell_length_a 23.53
_cell_length_b 23.53
_cell_length_c 23.53
_cell_volume 13027.641
_citation_journal_id_ASTM JSSCBI
_cod_data_source_file boron4-x_303.cif
_cod_data_source_block B66.8O0.36Th1
_cod_original_cell_volume 13027.64
_cod_original_formula_sum 'B66.8 O0.36 Th1'
_cod_database_code 1511650

loop_
_symmetry_equiv_pos_as_xyz
x,y,z
-y+1/2,x,z
-x+1/2,-y+1/2,z
y,-x+1/2,z
x,-y,-z
y+1/2,x,-z
-x+1/2,y+1/2,-z
-y,-x+1/2,-z
z,x,y
-x+1/2,z,y
-z+1/2,-x+1/2,y
x,-z+1/2,y
z,-x,-y
x+1/2,z,-y
-z+1/2,x+1/2,-y
-x,-z+1/2,-y
y,z,x
y,-z+1/2,-x+1/2
z,y,-x+1/2
-y+1/2,z,-x+1/2
-z+1/2,-y,-x
-y,-z,x
z,-y,x+1/2
-z+1/2,y+1/2,x+1/2
-x,-y,-z
y-1/2,-x,-z
x-1/2,y-1/2,-z
-y,x-1/2,-z
-x,y,z
-y-1/2,-x,z
x-1/2,-y-1/2,z
y,x-1/2,z
-z,-x,-y
x-1/2,-z,-y
z-1/2,x-1/2,-y
-x,z-1/2,-y
-z,x,y
-x-1/2,-z,y
z-1/2,-x-1/2,y
x,z-1/2,y
-y,-z,-x
-y,z-1/2,x-1/2
-z,-y,x-1/2
y-1/2,-z,x-1/2
z-1/2,y,x
y,z,-x
-z,y,-x-1/2
z-1/2,-y-1/2,-x-1/2
x,y+1/2,z+1/2
-y+1/2,x+1/2,z+1/2
-x+1/2,-y+1,z+1/2
y,-x+1,z+1/2
x,-y+1/2,-z+1/2
y+1/2,x+1/2,-z+1/2
-x+1/2,y+1,-z+1/2
-y,-x+1,-z+1/2
z,x+1/2,y+1/2
-x+1/2,z+1/2,y+1/2
-z+1/2,-x+1,y+1/2
x,-z+1,y+1/2
z,-x+1/2,-y+1/2
x+1/2,z+1/2,-y+1/2
-z+1/2,x+1,-y+1/2
-x,-z+1,-y+1/2
y,z+1/2,x+1/2
y,-z+1,-x+1
z,y+1/2,-x+1
-y+1/2,z+1/2,-x+1
-z+1/2,-y+1/2,-x+1/2
-y,-z+1/2,x+1/2
z,-y+1/2,x+1
-z+1/2,y+1,x+1
-x,-y+1/2,-z+1/2
y-1/2,-x+1/2,-z+1/2
x-1/2,y,-z+1/2
-y,x,-z+1/2
-x,y+1/2,z+1/2
-y-1/2,-x+1/2,z+1/2
x-1/2,-y,z+1/2
y,x,z+1/2
-z,-x+1/2,-y+1/2
x-1/2,-z+1/2,-y+1/2
z-1/2,x,-y+1/2
-x,z,-y+1/2
-z,x+1/2,y+1/2
-x-1/2,-z+1/2,y+1/2
z-1/2,-x,y+1/2
x,z,y+1/2
-y,-z+1/2,-x+1/2
-y,z,x
-z,-y+1/2,x
y-1/2,-z+1/2,x
z-1/2,y+1/2,x+1/2
y,z+1/2,-x+1/2
-z,y+1/2,-x
z-1/2,-y,-x
x+1/2,y,z+1/2
-y+1,x,z+1/2
-x+1,-y+1/2,z+1/2
y+1/2,-x+1/2,z+1/2
x+1/2,-y,-z+1/2
y+1,x,-z+1/2
-x+1,y+1/2,-z+1/2
-y+1/2,-x+1/2,-z+1/2
z+1/2,x,y+1/2
-x+1,z,y+1/2
-z+1,-x+1/2,y+1/2
x+1/2,-z+1/2,y+1/2
z+1/2,-x,-y+1/2
x+1,z,-y+1/2
-z+1,x+1/2,-y+1/2
-x+1/2,-z+1/2,-y+1/2
y+1/2,z,x+1/2
y+1/2,-z+1/2,-x+1
z+1/2,y,-x+1
-y+1,z,-x+1
-z+1,-y,-x+1/2
-y+1/2,-z,x+1/2
z+1/2,-y,x+1
-z+1,y+1/2,x+1
-x+1/2,-y,-z+1/2
y,-x,-z+1/2
x,y-1/2,-z+1/2
-y+1/2,x-1/2,-z+1/2
-x+1/2,y,z+1/2
-y,-x,z+1/2
x,-y-1/2,z+1/2
y+1/2,x-1/2,z+1/2
-z+1/2,-x,-y+1/2
x,-z,-y+1/2
z,x-1/2,-y+1/2
-x+1/2,z-1/2,-y+1/2
-z+1/2,x,y+1/2
-x,-z,y+1/2
z,-x-1/2,y+1/2
x+1/2,z-1/2,y+1/2
-y+1/2,-z,-x+1/2
-y+1/2,z-1/2,x
-z+1/2,-y,x
y,-z,x
z,y,x+1/2
y+1/2,z,-x+1/2
-z+1/2,y,-x
z,-y-1/2,-x
x+1/2,y+1/2,z
-y+1,x+1/2,z
-x+1,-y+1,z
y+1/2,-x+1,z
x+1/2,-y+1/2,-z
y+1,x+1/2,-z
-x+1,y+1,-z
-y+1/2,-x+1,-z
z+1/2,x+1/2,y
-x+1,z+1/2,y
-z+1,-x+1,y
x+1/2,-z+1,y
z+1/2,-x+1/2,-y
x+1,z+1/2,-y
-z+1,x+1,-y
-x+1/2,-z+1,-y
y+1/2,z+1/2,x
y+1/2,-z+1,-x+1/2
z+1/2,y+1/2,-x+1/2
-y+1,z+1/2,-x+1/2
-z+1,-y+1/2,-x
-y+1/2,-z+1/2,x
z+1/2,-y+1/2,x+1/2
-z+1,y+1,x+1/2
-x+1/2,-y+1/2,-z
y,-x+1/2,-z
x,y,-z
-y+1/2,x,-z
-x+1/2,y+1/2,z
-y,-x+1/2,z
x,-y,z
y+1/2,x,z
-z+1/2,-x+1/2,-y
x,-z+1/2,-y
z,x,-y
-x+1/2,z,-y
-z+1/2,x+1/2,y
-x,-z+1/2,y
z,-x,y
x+1/2,z,y
-y+1/2,-z+1/2,-x
-y+1/2,z,x-1/2
-z+1/2,-y+1/2,x-1/2
y,-z+1/2,x-1/2
z,y+1/2,x
y+1/2,z+1/2,-x
-z+1/2,y+1/2,-x-1/2
z,-y,-x-1/2

loop_
_atom_site_label
_atom_site_type_symbol
_atom_site_fract_x
_atom_site_fract_y
_atom_site_fract_z
_atom_site_occupancy
_atom_site_U_iso_or_equiv
B10 B 0.1312 0.1759 0.1971 0.79 0.0
B3 B 0 0.0389 0.1816 1 0.0
B9 B 0.0633 0.1445 0.1942 1 0.0
B8 B 0.0632 0.0779 0.1581 1 0.0
O1 O 0.25 0.25 0.25 1.1 0.0
B1 B 0 0.0377 0.0611 1 0.0
B6 B 0.0381 0.1394 0.1209 1 0.0
Th1 Th 0.6093 0.25 0.25 0.5 0.0
B5 B 0 0.1837 0.1694 1 0.0
B4 B 0 0.1466 0.2416 1 0.0
B11 B 0.2285 0.1649 0.3006 0.76 0.0
B2 B 0 0.0763 0.1169 1 0.0
B7 B 0.0392 0.0808 0.2288 1 0.0
B12 B 0.1681 0.1261 0.263 0.3 0.0
